data_7222441
loop_
_publ_author_name
'Li, Qing'
'Hou, Chuan-Jin'
'Hui, Yun-Ze'
'Liu, Yan-Jun'
'Yang, Rui-Feng'
'Hu, Xiang-Ping'

_publ_section_title
;
 Tridentate P,N,N-ligand promoted copper-catalyzed [3+2] cycloaddition of
 propargylic esters with \b-enamino esters: synthesis of highly
 functionalized pyrroles
;
_journal_name_full 'RSC Adv.'
_journal_paper_doi 10.1039/C5RA19304D
_journal_year 2015
_chemical_formula_moiety 'C26 H23 N O4 S'
_chemical_formula_sum 'C26 H23 N O4 S'
_chemical_formula_weight 445.51
_chemical_name_systematic
;
 ?
;
_space_group_crystal_system monoclinic
_space_group_IT_number 14
_space_group_name_Hall '-P 2ybc'
_space_group_name_H-M_alt 'P 1 21/c 1'
_symmetry_space_group_name_Hall '-P 2ybc'
_symmetry_space_group_name_H-M 'P 1 21/c 1'
_atom_sites_solution_hydrogens geom
_audit_creation_date 2014-10-16
_audit_creation_method
;
Olex2 1.2
(compiled 2013.12.10 svn.r2850 for OlexSys, GUI svn.r4736)
;
_audit_update_record
;
2015-06-19 deposited with the CCDC.
2015-10-02 downloaded from the CCDC.
;
_cell_angle_alpha 90
_cell_angle_beta 103.524(2)
_cell_angle_gamma 90
_cell_formula_units_Z 4
_cell_length_a 9.9973(18)
_cell_length_b 19.663(3)
_cell_length_c 11.499(2)
_cell_measurement_reflns_used 6125
_cell_measurement_temperature 173.1500
_cell_measurement_theta_max 27.4823
_cell_measurement_theta_min 1.8215
_cell_volume 2197.8(6)
_computing_cell_refinement 'CrystalClear (Rigaku Inc., 2007)'
_computing_data_collection 'CrystalClear (Rigaku Inc., 2007)'
_computing_data_reduction 'CrystalClear (Rigaku Inc., 2007)'
_computing_molecular_graphics 'Olex2 (Dolomanov et al., 2009)'
_computing_publication_material 'Olex2 (Dolomanov et al., 2009)'
_computing_structure_refinement 'SHELXL (Sheldrick, 2013)'
_computing_structure_solution
;
'SHELXS (Sheldrick, 2013)'
;
_diffrn_ambient_temperature 173.1500
_diffrn_detector_area_resol_mean 28.5714
_diffrn_measured_fraction_theta_full 0.993
_diffrn_measured_fraction_theta_max 0.991
_diffrn_measurement_device
;
Saturn724+ (2x2 bin mode)
;
_diffrn_measurement_device_details
;
AFC10: Fixed Chi 2 circle
;
_diffrn_measurement_device_type 'Saturn724+ CCD'
_diffrn_measurement_method '\w scans at fixed \c = 45\%'
_diffrn_orient_matrix_type d*Trek
_diffrn_orient_matrix_UB_11 -0.0303
_diffrn_orient_matrix_UB_12 -0.0834
_diffrn_orient_matrix_UB_13 -0.0520
_diffrn_orient_matrix_UB_21 -0.0343
_diffrn_orient_matrix_UB_22 -0.0101
_diffrn_orient_matrix_UB_23 0.0362
_diffrn_orient_matrix_UB_31 -0.0650
_diffrn_orient_matrix_UB_32 0.0309
_diffrn_orient_matrix_UB_33 -0.0531
_diffrn_radiation_detector CCD
_diffrn_radiation_monochromator 'Graphite Monochromator'
_diffrn_radiation_type MoK\a
_diffrn_radiation_wavelength 0.71073
_diffrn_reflns_av_R_equivalents 0.0299
_diffrn_reflns_av_unetI/netI 0.0314
_diffrn_reflns_laue_measured_fraction_full 0.993
_diffrn_reflns_laue_measured_fraction_max 0.991
_diffrn_reflns_limit_h_max 12
_diffrn_reflns_limit_h_min -12
_diffrn_reflns_limit_k_max 25
_diffrn_reflns_limit_k_min -25
_diffrn_reflns_limit_l_max 14
_diffrn_reflns_limit_l_min -13
_diffrn_reflns_number 14109
_diffrn_reflns_point_group_measured_fraction_full 0.993
_diffrn_reflns_point_group_measured_fraction_max 0.991
_diffrn_reflns_theta_full 26.000
_diffrn_reflns_theta_max 27.486
_diffrn_reflns_theta_min 2.759
_diffrn_source 'Sealed Tube'
_diffrn_source_current 30.0000
_diffrn_source_power 1.5000
_diffrn_source_voltage 50.0000
_exptl_absorpt_coefficient_mu 0.181
_exptl_absorpt_correction_T_max 1.0000
_exptl_absorpt_correction_T_min 0.8321
_exptl_absorpt_correction_type multi-scan
_exptl_absorpt_process_details 'CrystalClear (Rigaku Inc., 2007)'
_exptl_crystal_colour Colorless
_exptl_crystal_density_diffrn 1.346
_exptl_crystal_description block
_exptl_crystal_F_000 936
_exptl_crystal_size_max 0.379
_exptl_crystal_size_mid 0.341
_exptl_crystal_size_min 0.261
_refine_diff_density_max 0.283
_refine_diff_density_min -0.371
_refine_diff_density_rms 0.056
_refine_ls_extinction_method none
_refine_ls_goodness_of_fit_ref 1.167
_refine_ls_hydrogen_treatment constr
_refine_ls_matrix_type full
_refine_ls_number_parameters 291
_refine_ls_number_reflns 4993
_refine_ls_number_restraints 0
_refine_ls_restrained_S_all 1.167
_refine_ls_R_factor_all 0.0577
_refine_ls_R_factor_gt 0.0528
_refine_ls_shift/su_max 0.000
_refine_ls_shift/su_mean 0.000
_refine_ls_structure_factor_coef Fsqd
_refine_ls_weighting_details 'w=1/[\s^2^(Fo^2^)+(0.0479P)^2^+1.1642P] where P=(Fo^2^+2Fc^2^)/3'
_refine_ls_weighting_scheme calc
_refine_ls_wR_factor_gt 0.1239
_refine_ls_wR_factor_ref 0.1284
_reflns_Friedel_coverage 0.000
_reflns_number_gt 4673
_reflns_number_total 4993
_reflns_threshold_expression 'I > 2\s(I)'
_cod_data_source_file c5ra19304d2.cif
_cod_data_source_block sa3664
_cod_original_cell_volume 2197.7(7)
_cod_database_code 7222441
_shelxl_version_number 2013-4
_shelx_space_group_comment
;
The symmetry employed for this shelxl refinement is uniquely defined
by the following loop, which should always be used as a source of
symmetry information in preference to the above space-group names.
They are only intended as comments.
;
_diffrn_number_total 5153
_olex2_refinement_description
;
1. Fixed Uiso
 At 1.2 times of:
  All C(H) groups, All C(H,H) groups
 At 1.5 times of:
  All C(H,H,H) groups
2.a Ternary CH refined with riding coordinates:
 C1(H1)
2.b Aromatic/amide H refined with riding coordinates:
 C6(H6), C7(H7), C8(H8), C9(H9), C10(H10), C14(H14), C15(H15), C16(H16),
 C17(H17), C18(H18), C20(H20), C21(H21), C23(H23), C24(H24)
2.c X=CH2 refined with riding coordinates:
 C26(H26A,H26B)
2.d Idealised Me refined as rotating group:
 C12(H12A,H12B,H12C), C25(H25A,H25B,H25C)
;

loop_
_space_group_symop_operation_xyz
'x, y, z'
'-x, y+1/2, -z+1/2'
'-x, -y, -z'
'x, -y-1/2, z-1/2'

loop_
_atom_site_label
_atom_site_type_symbol
_atom_site_fract_x
_atom_site_fract_y
_atom_site_fract_z
_atom_site_U_iso_or_equiv
_atom_site_adp_type
_atom_site_occupancy
_atom_site_site_symmetry_order
_atom_site_calc_flag
_atom_site_refinement_flags_posn
S1 S 0.79236(5) 0.31747(2) 0.58172(4) 0.02754(13) Uani 1 1 d .
O1 O 0.83592(15) 0.31178(7) 0.47274(12) 0.0365(3) Uani 1 1 d .
O2 O 0.71388(14) 0.26414(7) 0.61741(13) 0.0348(3) Uani 1 1 d .
O3 O 0.45876(18) 0.47914(8) 0.80243(16) 0.0521(4) Uani 1 1 d .
O4 O 0.52022(14) 0.57335(7) 0.71925(14) 0.0372(3) Uani 1 1 d .
N1 N 0.69545(15) 0.38896(7) 0.56835(13) 0.0256(3) Uani 1 1 d .
C1 C 0.70565(18) 0.50916(9) 0.60791(16) 0.0268(4) Uani 1 1 d .
H1 H 0.6496 0.5418 0.5530 0.032 Uiso 1 1 calc R
C2 C 0.61493(18) 0.47170(9) 0.67432(16) 0.0268(4) Uani 1 1 d .
C3 C 0.61381(17) 0.40461(9) 0.65230(15) 0.0252(4) Uani 1 1 d .
C4 C 0.75138(18) 0.45240(9) 0.53520(15) 0.0258(4) Uani 1 1 d .
C5 C 0.82755(18) 0.54623(9) 0.68614(16) 0.0262(4) Uani 1 1 d .
C6 C 0.8637(2) 0.61053(10) 0.65397(19) 0.0334(4) Uani 1 1 d .
H6 H 0.8102 0.6316 0.5866 0.040 Uiso 1 1 calc R
C7 C 0.9786(2) 0.64366(11) 0.7212(2) 0.0409(5) Uani 1 1 d .
H7 H 1.0014 0.6868 0.6988 0.049 Uiso 1 1 calc R
C8 C 1.0589(2) 0.61296(11) 0.8207(2) 0.0415(5) Uani 1 1 d .
H8 H 1.1363 0.6350 0.8653 0.050 Uiso 1 1 calc R
C9 C 1.0237(2) 0.54912(11) 0.8539(2) 0.0410(5) Uani 1 1 d .
H9 H 1.0775 0.5282 0.9213 0.049 Uiso 1 1 calc R
C10 C 0.9082(2) 0.51611(10) 0.78712(18) 0.0340(4) Uani 1 1 d .
H10 H 0.8848 0.4733 0.8106 0.041 Uiso 1 1 calc R
C11 C 0.52391(19) 0.50639(10) 0.74006(18) 0.0310(4) Uani 1 1 d .
C12 C 0.4275(2) 0.61181(11) 0.7743(2) 0.0431(5) Uani 1 1 d .
H12A H 0.4221 0.6579 0.7458 0.065 Uiso 1 1 calc GR
H12B H 0.4614 0.6115 0.8596 0.065 Uiso 1 1 calc GR
H12C H 0.3377 0.5916 0.7538 0.065 Uiso 1 1 calc GR
C13 C 0.52888(18) 0.35129(9) 0.69014(17) 0.0283(4) Uani 1 1 d .
C14 C 0.4266(2) 0.32033(10) 0.6037(2) 0.0354(4) Uani 1 1 d .
H14 H 0.4149 0.3320 0.5236 0.042 Uiso 1 1 calc R
C15 C 0.3418(2) 0.27197(11) 0.6373(3) 0.0505(6) Uani 1 1 d .
H15 H 0.2716 0.2520 0.5799 0.061 Uiso 1 1 calc R
C16 C 0.3619(3) 0.25352(12) 0.7559(3) 0.0595(8) Uani 1 1 d .
H16 H 0.3054 0.2208 0.7782 0.071 Uiso 1 1 calc R
C17 C 0.4653(3) 0.28332(12) 0.8419(3) 0.0525(6) Uani 1 1 d .
H17 H 0.4794 0.2700 0.9214 0.063 Uiso 1 1 calc R
C18 C 0.5478(2) 0.33303(11) 0.8096(2) 0.0377(5) Uani 1 1 d .
H18 H 0.6155 0.3541 0.8677 0.045 Uiso 1 1 calc R
C19 C 0.93435(18) 0.33605(9) 0.69887(16) 0.0267(4) Uani 1 1 d .
C20 C 0.9277(2) 0.32180(9) 0.81603(17) 0.0301(4) Uani 1 1 d .
H20 H 0.8516 0.2997 0.8319 0.036 Uiso 1 1 calc R
C21 C 1.0363(2) 0.34112(10) 0.90830(17) 0.0335(4) Uani 1 1 d .
H21 H 1.0339 0.3309 0.9867 0.040 Uiso 1 1 calc R
C22 C 1.1495(2) 0.37568(10) 0.88585(18) 0.0342(4) Uani 1 1 d .
C23 C 1.1546(2) 0.38802(11) 0.76800(18) 0.0355(4) Uani 1 1 d .
H23 H 1.2307 0.4100 0.7520 0.043 Uiso 1 1 calc R
C24 C 1.04867(19) 0.36823(10) 0.67454(17) 0.0316(4) Uani 1 1 d .
H24 H 1.0535 0.3763 0.5959 0.038 Uiso 1 1 calc R
C25 C 1.2659(2) 0.39846(13) 0.9874(2) 0.0460(5) Uani 1 1 d .
H25A H 1.2345 0.4001 1.0601 0.069 Uiso 1 1 calc GR
H25B H 1.2963 0.4429 0.9702 0.069 Uiso 1 1 calc GR
H25C H 1.3409 0.3669 0.9965 0.069 Uiso 1 1 calc GR
C26 C 0.8260(2) 0.46072(11) 0.45591(17) 0.0345(4) Uani 1 1 d .
H26A H 0.8481 0.4234 0.4142 0.041 Uiso 1 1 calc R
H26B H 0.8567 0.5039 0.4416 0.041 Uiso 1 1 calc R

loop_
_atom_site_aniso_label
_atom_site_aniso_U_11
_atom_site_aniso_U_22
_atom_site_aniso_U_33
_atom_site_aniso_U_23
_atom_site_aniso_U_13
_atom_site_aniso_U_12
S1 0.0285(2) 0.0242(2) 0.0309(2) -0.00319(17) 0.00902(18) 0.00044(17)
O1 0.0413(8) 0.0385(8) 0.0321(7) -0.0086(6) 0.0134(6) 0.0021(6)
O2 0.0355(7) 0.0232(6) 0.0474(8) -0.0018(6) 0.0132(6) -0.0017(6)
O3 0.0592(10) 0.0378(8) 0.0735(12) -0.0020(8) 0.0441(9) 0.0001(8)
O4 0.0287(7) 0.0263(7) 0.0592(9) -0.0043(6) 0.0154(6) 0.0017(6)
N1 0.0253(7) 0.0240(7) 0.0282(7) -0.0004(6) 0.0074(6) -0.0002(6)
C1 0.0237(8) 0.0252(8) 0.0313(9) 0.0029(7) 0.0060(7) 0.0010(7)
C2 0.0216(8) 0.0259(8) 0.0326(9) -0.0006(7) 0.0059(7) -0.0012(7)
C3 0.0210(8) 0.0277(9) 0.0260(8) 0.0004(7) 0.0033(6) 0.0007(7)
C4 0.0244(8) 0.0254(8) 0.0257(8) 0.0023(7) 0.0022(7) -0.0018(7)
C5 0.0246(8) 0.0229(8) 0.0329(9) -0.0035(7) 0.0106(7) 0.0001(7)
C6 0.0368(10) 0.0266(9) 0.0416(11) -0.0007(8) 0.0188(9) -0.0022(8)
C7 0.0440(12) 0.0299(10) 0.0574(14) -0.0119(9) 0.0292(11) -0.0127(9)
C8 0.0302(10) 0.0438(12) 0.0541(13) -0.0241(10) 0.0170(9) -0.0117(9)
C9 0.0338(10) 0.0424(12) 0.0427(11) -0.0100(9) 0.0007(9) 0.0026(9)
C10 0.0332(10) 0.0266(9) 0.0401(11) -0.0023(8) 0.0043(8) -0.0024(8)
C11 0.0235(9) 0.0289(9) 0.0409(10) -0.0035(8) 0.0078(8) -0.0020(7)
C12 0.0293(10) 0.0371(11) 0.0636(14) -0.0139(10) 0.0122(10) 0.0050(9)
C13 0.0257(9) 0.0236(8) 0.0377(10) 0.0004(7) 0.0117(7) 0.0009(7)
C14 0.0274(9) 0.0275(9) 0.0515(12) -0.0052(8) 0.0099(9) -0.0007(8)
C15 0.0320(11) 0.0286(10) 0.093(2) -0.0082(11) 0.0191(12) -0.0077(9)
C16 0.0504(14) 0.0306(11) 0.112(2) 0.0138(13) 0.0477(16) -0.0014(11)
C17 0.0599(15) 0.0405(12) 0.0690(16) 0.0188(12) 0.0390(13) 0.0104(12)
C18 0.0393(11) 0.0344(10) 0.0431(11) 0.0062(9) 0.0172(9) 0.0046(9)
C19 0.0263(9) 0.0247(8) 0.0299(9) 0.0011(7) 0.0080(7) 0.0039(7)
C20 0.0315(9) 0.0258(9) 0.0355(10) 0.0037(7) 0.0132(8) 0.0055(8)
C21 0.0379(10) 0.0344(10) 0.0295(9) 0.0040(8) 0.0106(8) 0.0113(8)
C22 0.0296(10) 0.0352(10) 0.0353(10) 0.0001(8) 0.0026(8) 0.0084(8)
C23 0.0255(9) 0.0401(11) 0.0410(11) 0.0047(9) 0.0083(8) 0.0017(8)
C24 0.0277(9) 0.0366(10) 0.0323(9) 0.0057(8) 0.0110(7) 0.0040(8)
C25 0.0364(11) 0.0531(13) 0.0429(12) -0.0037(10) -0.0018(9) 0.0065(10)
C26 0.0374(10) 0.0349(10) 0.0319(10) 0.0003(8) 0.0099(8) -0.0053(9)

loop_
_atom_type_symbol
_atom_type_description
_atom_type_scat_dispersion_real
_atom_type_scat_dispersion_imag
_atom_type_scat_source
C C 0.0033 0.0016 'International Tables Vol C Tables 4.2.6.8 and 6.1.1.4'
H H 0.0000 0.0000 'International Tables Vol C Tables 4.2.6.8 and 6.1.1.4'
N N 0.0061 0.0033 'International Tables Vol C Tables 4.2.6.8 and 6.1.1.4'
O O 0.0106 0.0060 'International Tables Vol C Tables 4.2.6.8 and 6.1.1.4'
S S 0.1246 0.1234 'International Tables Vol C Tables 4.2.6.8 and 6.1.1.4'

loop_
_geom_angle_atom_site_label_1
_geom_angle_atom_site_label_2
_geom_angle_atom_site_label_3
_geom_angle
O1 S1 O2 119.84(9)
O1 S1 N1 105.75(8)
O1 S1 C19 109.49(9)
O2 S1 N1 107.15(8)
O2 S1 C19 109.48(9)
N1 S1 C19 103.89(8)
C11 O4 C12 115.40(17)
C3 N1 S1 121.33(12)
C3 N1 C4 107.84(14)
C4 N1 S1 119.27(12)
C2 C1 C4 102.30(14)
C2 C1 C5 115.37(15)
C5 C1 C4 111.91(14)
C3 C2 C1 111.34(16)
C3 C2 C11 124.79(17)
C11 C2 C1 123.29(16)
N1 C3 C13 120.15(15)
C2 C3 N1 110.88(16)
C2 C3 C13 128.44(17)
N1 C4 C1 107.50(14)
C26 C4 N1 127.11(17)
C26 C4 C1 125.39(17)
C6 C5 C1 120.08(17)
C10 C5 C1 121.37(16)
C10 C5 C6 118.49(18)
C7 C6 C5 120.8(2)
C8 C7 C6 120.24(19)
C7 C8 C9 119.52(19)
C8 C9 C10 120.3(2)
C5 C10 C9 120.67(19)
O3 C11 O4 123.34(18)
O3 C11 C2 125.72(18)
O4 C11 C2 110.93(16)
C14 C13 C3 118.57(17)
C14 C13 C18 120.08(19)
C18 C13 C3 121.34(17)
C15 C14 C13 119.8(2)
C16 C15 C14 119.9(2)
C15 C16 C17 120.4(2)
C16 C17 C18 120.0(2)
C17 C18 C13 119.7(2)
C20 C19 S1 119.23(14)
C24 C19 S1 119.76(14)
C24 C19 C20 120.90(17)
C21 C20 C19 118.70(18)
C20 C21 C22 121.18(18)
C21 C22 C25 120.85(19)
C23 C22 C21 118.80(18)
C23 C22 C25 120.3(2)
C24 C23 C22 121.01(19)
C23 C24 C19 119.33(18)

loop_
_geom_bond_atom_site_label_1
_geom_bond_atom_site_label_2
_geom_bond_distance
S1 O1 1.4240(14)
S1 O2 1.4263(14)
S1 N1 1.6937(15)
S1 C19 1.7518(19)
O3 C11 1.202(2)
O4 C11 1.337(2)
O4 C12 1.451(2)
N1 C3 1.436(2)
N1 C4 1.454(2)
C1 C2 1.507(2)
C1 C4 1.527(2)
C1 C5 1.521(2)
C2 C3 1.343(2)
C2 C11 1.479(3)
C3 C13 1.477(2)
C4 C26 1.316(3)
C5 C6 1.388(3)
C5 C10 1.382(3)
C6 C7 1.388(3)
C7 C8 1.374(3)
C8 C9 1.382(3)
C9 C10 1.389(3)
C13 C14 1.389(3)
C13 C18 1.390(3)
C14 C15 1.387(3)
C15 C16 1.380(4)
C16 C17 1.383(4)
C17 C18 1.384(3)
C19 C20 1.393(3)
C19 C24 1.391(3)
C20 C21 1.382(3)
C21 C22 1.395(3)
C22 C23 1.389(3)
C22 C25 1.511(3)
C23 C24 1.377(3)

loop_
_geom_torsion_atom_site_label_1
_geom_torsion_atom_site_label_2
_geom_torsion_atom_site_label_3
_geom_torsion_atom_site_label_4
_geom_torsion
S1 N1 C3 C2 142.55(14)
S1 N1 C3 C13 -45.2(2)
S1 N1 C4 C1 -141.15(12)
S1 N1 C4 C26 39.9(2)
S1 C19 C20 C21 -175.42(14)
S1 C19 C24 C23 174.30(15)
O1 S1 N1 C3 168.75(13)
O1 S1 N1 C4 -52.45(15)
O1 S1 C19 C20 -158.64(14)
O1 S1 C19 C24 25.00(18)
O2 S1 N1 C3 39.85(15)
O2 S1 N1 C4 178.65(13)
O2 S1 C19 C20 -25.41(17)
O2 S1 C19 C24 158.23(15)
N1 S1 C19 C20 88.77(15)
N1 S1 C19 C24 -87.59(16)
N1 C3 C13 C14 -60.3(2)
N1 C3 C13 C18 121.1(2)
C1 C2 C3 N1 -2.2(2)
C1 C2 C3 C13 -173.69(17)
C1 C2 C11 O3 -173.3(2)
C1 C2 C11 O4 8.1(2)
C1 C5 C6 C7 -176.83(17)
C1 C5 C10 C9 176.38(18)
C2 C1 C4 N1 -3.65(17)
C2 C1 C4 C26 175.34(18)
C2 C1 C5 C6 -138.98(18)
C2 C1 C5 C10 43.9(2)
C2 C3 C13 C14 110.5(2)
C2 C3 C13 C18 -68.1(3)
C3 N1 C4 C1 2.62(18)
C3 N1 C4 C26 -176.35(18)
C3 C2 C11 O3 16.2(3)
C3 C2 C11 O4 -162.38(18)
C3 C13 C14 C15 -177.53(18)
C3 C13 C18 C17 179.34(19)
C4 N1 C3 C2 -0.32(19)
C4 N1 C3 C13 171.98(15)
C4 C1 C2 C3 3.61(19)
C4 C1 C2 C11 -167.98(16)
C4 C1 C5 C6 104.62(19)
C4 C1 C5 C10 -72.5(2)
C5 C1 C2 C3 -118.12(18)
C5 C1 C2 C11 70.3(2)
C5 C1 C4 N1 120.43(16)
C5 C1 C4 C26 -60.6(2)
C5 C6 C7 C8 0.3(3)
C6 C5 C10 C9 -0.8(3)
C6 C7 C8 C9 -0.6(3)
C7 C8 C9 C10 0.1(3)
C8 C9 C10 C5 0.6(3)
C10 C5 C6 C7 0.4(3)
C11 C2 C3 N1 169.25(16)
C11 C2 C3 C13 -2.2(3)
C12 O4 C11 O3 -2.0(3)
C12 O4 C11 C2 176.64(16)
C13 C14 C15 C16 -1.7(3)
C14 C13 C18 C17 0.8(3)
C14 C15 C16 C17 0.5(4)
C15 C16 C17 C18 1.3(4)
C16 C17 C18 C13 -2.0(3)
C18 C13 C14 C15 1.1(3)
C19 S1 N1 C3 -75.99(15)
C19 S1 N1 C4 62.81(14)
C19 C20 C21 C22 1.5(3)
C20 C19 C24 C23 -2.0(3)
C20 C21 C22 C23 -2.8(3)
C20 C21 C22 C25 178.17(19)
C21 C22 C23 C24 1.6(3)
C22 C23 C24 C19 0.7(3)
C24 C19 C20 C21 0.9(3)
C25 C22 C23 C24 -179.29(19)
